data_4305435
loop_
_publ_author_name
'Jiyong Yao'
'Daniel M. Wells'
'George H. Chan'
'Hui-Yi Zeng'
'Donald E. Ellis'
'Richard P. Van Duyne'
'James A. Ibers'

_publ_contact_author_address
;
        Department of Chemistry
        Northwestern University
        2145 Sheridan Road
        Evanston, IL 60208-3113, USA
;
_publ_contact_author_email ibers@chem.northwestern.edu
_publ_contact_author_fax '+1 847 491 2976'
_publ_contact_author_name 'James A. Ibers'
_publ_contact_author_phone '+1 847 491 5449'
_publ_section_title
;
Syntheses, Structures, Physical Properties, and Electronic Properties of
Some AMUQ3 Compounds (A = Alkali Metal, M = Cu or Ag, Q = S or Se)
;
_journal_name_full 'Inorganic Chemistry'
_journal_page_first 6873
_journal_page_last 6879
_journal_paper_doi 10.1021/ic800424t
_journal_volume 47
_journal_year 2008
_chemical_formula_sum 'Cu Rb S3 U'
_chemical_formula_weight 483.22
_chemical_name_systematic
; 
 ? 
;
_space_group_IT_number 63
_symmetry_cell_setting orthorhombic
_symmetry_space_group_name_Hall '-C 2c 2'
_symmetry_space_group_name_H-M 'C m c m'
_atom_sites_solution_hydrogens none
_atom_sites_solution_primary direct
_atom_sites_solution_secondary difmap
_audit_creation_method SHELXL-97
_cell_angle_alpha 90.00
_cell_angle_beta 90.00
_cell_angle_gamma 90.00
_cell_formula_units_Z 4
_cell_length_a 3.9885(4)
_cell_length_b 14.3991(16)
_cell_length_c 10.2961(12)
_cell_measurement_temperature 153(2)
_cell_volume 591.31(11)
_computing_cell_refinement 'SMART Version 5.054 (Bruker, 2000)'
_computing_data_collection 'SMART Version 5.054 (Bruker, 2000)'
_computing_data_reduction 'Saint-Plus Version 6.45a (Bruker, 2003)'
_computing_molecular_graphics 'CrystalMaker, 2005'
_computing_publication_material 'SHELXTL (Sheldrick, 2003)'
_computing_structure_refinement 'SHELXTL (Sheldrick, 2003)'
_computing_structure_solution 'SHELXTL (Sheldrick, 2003)'
_diffrn_ambient_temperature 153(2)
_diffrn_measured_fraction_theta_full 0.985
_diffrn_measured_fraction_theta_max 0.985
_diffrn_measurement_device_type 'Bruker SMART 1000 CCD'
_diffrn_measurement_method '0.3\%\w scans'
_diffrn_radiation_monochromator graphite
_diffrn_radiation_source 'fine-focus sealed tube'
_diffrn_radiation_type MoK\a
_diffrn_radiation_wavelength 0.71073
_diffrn_reflns_av_R_equivalents 0.0353
_diffrn_reflns_av_sigmaI/netI 0.0211
_diffrn_reflns_limit_h_max 5
_diffrn_reflns_limit_h_min -5
_diffrn_reflns_limit_k_max 18
_diffrn_reflns_limit_k_min -18
_diffrn_reflns_limit_l_max 13
_diffrn_reflns_limit_l_min -13
_diffrn_reflns_number 3505
_diffrn_reflns_theta_full 28.62
_diffrn_reflns_theta_max 28.62
_diffrn_reflns_theta_min 2.83
_diffrn_standards_number 0
_exptl_absorpt_coefficient_mu 40.030
_exptl_absorpt_correction_T_max 0.66997
_exptl_absorpt_correction_T_min 0.07654
_exptl_absorpt_correction_type numerical
_exptl_absorpt_process_details face-indexed
_exptl_crystal_colour black
_exptl_crystal_density_diffrn 5.428
_exptl_crystal_density_method 'not measured'
_exptl_crystal_description needle
_exptl_crystal_F_000 824
_exptl_crystal_size_max 0.220
_exptl_crystal_size_mid 0.026
_exptl_crystal_size_min 0.010
_refine_diff_density_max 3.939
_refine_diff_density_min -1.935
_refine_diff_density_rms 0.461
_refine_ls_extinction_coef 0.00006(15)
_refine_ls_extinction_expression Fc^*^=kFc[1+0.001xFc^2^\l^3^/sin(2\q)]^-1/4^
_refine_ls_extinction_method SHELXL
_refine_ls_goodness_of_fit_ref 1.494
_refine_ls_hydrogen_treatment none
_refine_ls_matrix_type full
_refine_ls_number_parameters 24
_refine_ls_number_reflns 449
_refine_ls_number_restraints 0
_refine_ls_restrained_S_all 1.494
_refine_ls_R_factor_all 0.0276
_refine_ls_R_factor_gt 0.0250
_refine_ls_shift/su_max 0.000
_refine_ls_shift/su_mean 0.000
_refine_ls_structure_factor_coef Fsqd
_refine_ls_weighting_details 'calc w=1/[\s^2^(Fo^2^)+(0.0300P)^2^+0.0000P] where P=(Fo^2^+2Fc^2^)/3'
_refine_ls_weighting_scheme calc
_refine_ls_wR_factor_gt 0.0618
_refine_ls_wR_factor_ref 0.0635
_reflns_number_gt 421
_reflns_number_total 449
_reflns_threshold_expression >2sigma(I)
_cod_data_source_file ic800424t-file012_1.cif
_cod_data_source_block RbCuUS3
_cod_database_code 4305435

loop_
_symmetry_equiv_pos_as_xyz
'x, y, z'
'-x, -y, z+1/2'
'-x, y, -z+1/2'
'x, -y, -z'
'x+1/2, y+1/2, z'
'-x+1/2, -y+1/2, z+1/2'
'-x+1/2, y+1/2, -z+1/2'
'x+1/2, -y+1/2, -z'
'-x, -y, -z'
'x, y, -z-1/2'
'x, -y, z-1/2'
'-x, y, z'
'-x+1/2, -y+1/2, -z'
'x+1/2, y+1/2, -z-1/2'
'x+1/2, -y+1/2, z-1/2'
'-x+1/2, y+1/2, z'

loop_
_atom_site_label
_atom_site_type_symbol
_atom_site_fract_x
_atom_site_fract_y
_atom_site_fract_z
_atom_site_U_iso_or_equiv
_atom_site_adp_type
_atom_site_occupancy
_atom_site_symmetry_multiplicity
_atom_site_calc_flag
_atom_site_refinement_flags
_atom_site_disorder_assembly
_atom_site_disorder_group
Rb Rb 0.0000 0.74197(7) 0.2500 0.0115(3) Uani 1 4 d S . .
U U 0.0000 0.0000 0.0000 0.00522(19) Uani 1 4 d S . .
Cu Cu 0.0000 0.46497(9) 0.2500 0.0100(3) Uani 1 4 d S . .
S1 S 0.0000 0.05852(17) 0.2500 0.0060(5) Uani 1 4 d S . .
S2 S 0.0000 0.37889(11) 0.05901(18) 0.0077(4) Uani 1 2 d S . .

loop_
_atom_site_aniso_label
_atom_site_aniso_U_11
_atom_site_aniso_U_22
_atom_site_aniso_U_33
_atom_site_aniso_U_23
_atom_site_aniso_U_13
_atom_site_aniso_U_12
Rb 0.0092(5) 0.0091(5) 0.0162(5) 0.000 0.000 0.000
U 0.0039(3) 0.0073(3) 0.0045(3) -0.00011(11) 0.000 0.000
Cu 0.0106(6) 0.0117(7) 0.0079(7) 0.000 0.000 0.000
S1 0.0037(10) 0.0080(11) 0.0065(11) 0.000 0.000 0.000
S2 0.0075(7) 0.0069(8) 0.0086(9) -0.0006(6) 0.000 0.000

loop_
_atom_type_symbol
_atom_type_description
_atom_type_scat_dispersion_real
_atom_type_scat_dispersion_imag
_atom_type_scat_source
S S 0.1246 0.1234 'International Tables Vol C Tables 4.2.6.8 and 6.1.1.4'
Cu Cu 0.3201 1.2651 'International Tables Vol C Tables 4.2.6.8 and 6.1.1.4'
Rb Rb -0.9393 2.9676 'International Tables Vol C Tables 4.2.6.8 and 6.1.1.4'
U U -9.6767 9.6646 'International Tables Vol C Tables 4.2.6.8 and 6.1.1.4'

loop_
_geom_angle_atom_site_label_1
_geom_angle_atom_site_label_2
_geom_angle_atom_site_label_3
_geom_angle
_geom_angle_site_symmetry_1
_geom_angle_site_symmetry_3
_geom_angle_publ_flag
S1 Rb S1 74.10(6) 5_455 5 ?
S1 Rb S2 144.12(3) 5_455 14_556 ?
S1 Rb S2 96.23(3) 5 14_556 ?
S1 Rb S2 96.23(3) 5_455 14_456 ?
S1 Rb S2 144.12(3) 5 14_456 ?
S2 Rb S2 71.22(4) 14_556 14_456 ?
S1 Rb S2 144.12(3) 5_455 5 ?
S1 Rb S2 96.23(3) 5 5 ?
S2 Rb S2 70.08(6) 14_556 5 ?
S2 Rb S2 109.71(6) 14_456 5 ?
S1 Rb S2 96.23(3) 5_455 5_455 ?
S1 Rb S2 144.12(3) 5 5_455 ?
S2 Rb S2 109.71(6) 14_556 5_455 ?
S2 Rb S2 70.08(6) 14_456 5_455 ?
S2 Rb S2 71.22(4) 5 5_455 ?
S1 Rb S2 67.48(3) 5_455 9_565 ?
S1 Rb S2 67.48(3) 5 9_565 ?
S2 Rb S2 141.26(3) 14_556 9_565 ?
S2 Rb S2 141.26(3) 14_456 9_565 ?
S2 Rb S2 76.85(4) 5 9_565 ?
S2 Rb S2 76.85(4) 5_455 9_565 ?
S1 Rb S2 67.48(3) 5_455 2_565 ?
S1 Rb S2 67.48(3) 5 2_565 ?
S2 Rb S2 76.85(4) 14_556 2_565 ?
S2 Rb S2 76.85(4) 14_456 2_565 ?
S2 Rb S2 141.26(3) 5 2_565 ?
S2 Rb S2 141.26(3) 5_455 2_565 ?
S2 Rb S2 122.64(6) 9_565 2_565 ?
S1 Rb Cu 174.79(3) 5_455 5 ?
S1 Rb Cu 111.10(3) 5 5 ?
S2 Rb Cu 37.23(3) 14_556 5 ?
S2 Rb Cu 79.53(3) 14_456 5 ?
S2 Rb Cu 37.23(3) 5 5 ?
S2 Rb Cu 79.53(3) 5_455 5 ?
S2 Rb Cu 114.06(2) 9_565 5 ?
S2 Rb Cu 114.06(2) 2_565 5 ?
S1 Rb Cu 111.10(3) 5_455 5_455 ?
S1 Rb Cu 174.79(3) 5 5_455 ?
S2 Rb Cu 79.53(3) 14_556 5_455 ?
S2 Rb Cu 37.23(3) 14_456 5_455 ?
S2 Rb Cu 79.53(3) 5 5_455 ?
S2 Rb Cu 37.23(3) 5_455 5_455 ?
S2 Rb Cu 114.06(2) 9_565 5_455 ?
S2 Rb Cu 114.06(2) 2_565 5_455 ?
Cu Rb Cu 63.69(3) 5 5_455 ?
S1 Rb Rb 127.05(3) 5_455 1_655 ?
S1 Rb Rb 52.95(3) 5 1_655 ?
S2 Rb Rb 54.390(19) 14_556 1_655 ?
S2 Rb Rb 125.609(19) 14_456 1_655 ?
S2 Rb Rb 54.390(19) 5 1_655 ?
S2 Rb Rb 125.609(19) 5_455 1_655 ?
S2 Rb Rb 90.0 9_565 1_655 ?
S2 Rb Rb 90.0 2_565 1_655 ?
Cu Rb Rb 58.156(14) 5 1_655 ?
Cu Rb Rb 121.843(14) 5_455 1_655 ?
S1 Rb Rb 52.95(3) 5_455 1_455 ?
S1 Rb Rb 127.05(3) 5 1_455 ?
S2 Rb Rb 125.609(19) 14_556 1_455 ?
S2 Rb Rb 54.390(19) 14_456 1_455 ?
S2 Rb Rb 125.609(19) 5 1_455 ?
S2 Rb Rb 54.390(19) 5_455 1_455 ?
S2 Rb Rb 90.0 9_565 1_455 ?
S2 Rb Rb 90.0 2_565 1_455 ?
Cu Rb Rb 121.843(14) 5 1_455 ?
Cu Rb Rb 58.156(14) 5_455 1_455 ?
Rb Rb Rb 180.0 1_655 1_455 ?
S1 U S1 180.000(1) . 9 ?
S1 U S2 90.73(5) . 13 ?
S1 U S2 89.27(5) 9 13 ?
S1 U S2 89.27(5) . 5_445 ?
S1 U S2 90.73(5) 9 5_445 ?
S2 U S2 180.00(5) 13 5_445 ?
S1 U S2 90.73(5) . 13_455 ?
S1 U S2 89.27(5) 9 13_455 ?
S2 U S2 94.40(5) 13 13_455 ?
S2 U S2 85.60(5) 5_445 13_455 ?
S1 U S2 89.27(5) . 5_545 ?
S1 U S2 90.73(5) 9 5_545 ?
S2 U S2 85.60(5) 13 5_545 ?
S2 U S2 94.40(5) 5_445 5_545 ?
S2 U S2 180.00(5) 13_455 5_545 ?
S1 U Cu 134.01(3) . 13_455 ?
S1 U Cu 45.99(3) 9 13_455 ?
S2 U Cu 99.86(4) 13 13_455 ?
S2 U Cu 80.14(4) 5_445 13_455 ?
S2 U Cu 44.20(4) 13_455 13_455 ?
S2 U Cu 135.80(4) 5_545 13_455 ?
S1 U Cu 45.99(3) . 5_545 ?
S1 U Cu 134.01(3) 9 5_545 ?
S2 U Cu 80.14(4) 13 5_545 ?
S2 U Cu 99.86(4) 5_445 5_545 ?
S2 U Cu 135.80(4) 13_455 5_545 ?
S2 U Cu 44.20(4) 5_545 5_545 ?
Cu U Cu 180.00(5) 13_455 5_545 ?
S1 U Cu 134.01(3) . 13 ?
S1 U Cu 45.99(3) 9 13 ?
S2 U Cu 44.20(4) 13 13 ?
S2 U Cu 135.80(4) 5_445 13 ?
S2 U Cu 99.86(4) 13_455 13 ?
S2 U Cu 80.14(4) 5_545 13 ?
Cu U Cu 74.491(10) 13_455 13 ?
Cu U Cu 105.509(10) 5_545 13 ?
S1 U Cu 45.99(3) . 5_445 ?
S1 U Cu 134.01(3) 9 5_445 ?
S2 U Cu 135.80(4) 13 5_445 ?
S2 U Cu 44.20(4) 5_445 5_445 ?
S2 U Cu 80.14(4) 13_455 5_445 ?
S2 U Cu 99.86(4) 5_545 5_445 ?
Cu U Cu 105.509(10) 13_455 5_445 ?
Cu U Cu 74.491(10) 5_545 5_445 ?
Cu U Cu 180.00(5) 13 5_445 ?
S1 U U 90.0 . 1_655 ?
S1 U U 90.0 9 1_655 ?
S2 U U 42.80(3) 13 1_655 ?
S2 U U 137.20(3) 5_445 1_655 ?
S2 U U 137.20(3) 13_455 1_655 ?
S2 U U 42.80(3) 5_545 1_655 ?
Cu U U 127.246(5) 13_455 1_655 ?
Cu U U 52.754(5) 5_545 1_655 ?
Cu U U 52.754(5) 13 1_655 ?
Cu U U 127.246(5) 5_445 1_655 ?
S1 U U 90.0 . 1_455 ?
S1 U U 90.0 9 1_455 ?
S2 U U 137.20(3) 13 1_455 ?
S2 U U 42.80(3) 5_445 1_455 ?
S2 U U 42.80(3) 13_455 1_455 ?
S2 U U 137.20(3) 5_545 1_455 ?
Cu U U 52.754(5) 13_455 1_455 ?
Cu U U 127.246(5) 5_545 1_455 ?
Cu U U 127.246(5) 13 1_455 ?
Cu U U 52.754(5) 5_445 1_455 ?
U U U 180.0 1_655 1_455 ?
S2 Cu S2 115.56(11) . 10_556 ?
S2 Cu S1 107.37(3) . 5 ?
S2 Cu S1 107.37(3) 10_556 5 ?
S2 Cu S1 107.37(3) . 5_455 ?
S2 Cu S1 107.37(3) 10_556 5_455 ?
S1 Cu S1 111.92(11) 5 5_455 ?
S2 Cu U 137.95(3) . 6 ?
S2 Cu U 54.60(3) 10_556 6 ?
S1 Cu U 54.040(15) 5 6 ?
S1 Cu U 114.57(4) 5_455 6 ?
S2 Cu U 54.60(3) . 5_455 ?
S2 Cu U 137.95(3) 10_556 5_455 ?
S1 Cu U 114.57(4) 5 5_455 ?
S1 Cu U 54.040(15) 5_455 5_455 ?
U Cu U 162.39(5) 6 5_455 ?
S2 Cu U 137.95(3) . 6_455 ?
S2 Cu U 54.60(3) 10_556 6_455 ?
S1 Cu U 114.57(4) 5 6_455 ?
S1 Cu U 54.040(15) 5_455 6_455 ?
U Cu U 74.491(10) 6 6_455 ?
U Cu U 102.739(12) 5_455 6_455 ?
S2 Cu U 54.60(3) . 5 ?
S2 Cu U 137.95(3) 10_556 5 ?
S1 Cu U 54.040(15) 5 5 ?
S1 Cu U 114.57(4) 5_455 5 ?
U Cu U 102.739(13) 6 5 ?
U Cu U 74.491(10) 5_455 5 ?
U Cu U 162.39(5) 6_455 5 ?
S2 Cu Rb 63.07(4) . 5_445 ?
S2 Cu Rb 63.07(4) 10_556 5_445 ?
S1 Cu Rb 155.88(6) 5 5_445 ?
S1 Cu Rb 92.20(5) 5_455 5_445 ?
U Cu Rb 116.70(3) 6 5_445 ?
U Cu Rb 79.090(16) 5_455 5_445 ?
U Cu Rb 79.090(16) 6_455 5_445 ?
U Cu Rb 116.70(3) 5 5_445 ?
S2 Cu Rb 63.07(4) . 5_545 ?
S2 Cu Rb 63.07(4) 10_556 5_545 ?
S1 Cu Rb 92.20(5) 5 5_545 ?
S1 Cu Rb 155.88(6) 5_455 5_545 ?
U Cu Rb 79.090(16) 6 5_545 ?
U Cu Rb 116.70(3) 5_455 5_545 ?
U Cu Rb 116.70(3) 6_455 5_545 ?
U Cu Rb 79.090(16) 5 5_545 ?
Rb Cu Rb 63.69(3) 5_445 5_545 ?
S2 Cu Rb 122.22(5) . . ?
S2 Cu Rb 122.22(5) 10_556 . ?
S1 Cu Rb 55.96(6) 5 . ?
S1 Cu Rb 55.96(6) 5_455 . ?
U Cu Rb 81.19(2) 6 . ?
U Cu Rb 81.19(2) 5_455 . ?
U Cu Rb 81.19(2) 6_455 . ?
U Cu Rb 81.19(2) 5 . ?
Rb Cu Rb 148.156(14) 5_445 . ?
Rb Cu Rb 148.156(14) 5_545 . ?
Cu S1 Cu 111.92(11) 5_445 5_545 ?
Cu S1 U 79.97(4) 5_445 . ?
Cu S1 U 79.97(4) 5_545 . ?
Cu S1 U 79.97(4) 5_445 2 ?
Cu S1 U 79.97(4) 5_545 2 ?
U S1 U 143.74(10) . 2 ?
Cu S1 Rb 161.09(8) 5_445 5_545 ?
Cu S1 Rb 86.99(4) 5_545 5_545 ?
U S1 Rb 104.38(3) . 5_545 ?
U S1 Rb 104.38(3) 2 5_545 ?
Cu S1 Rb 86.99(4) 5_445 5_445 ?
Cu S1 Rb 161.09(8) 5_545 5_445 ?
U S1 Rb 104.38(3) . 5_445 ?
U S1 Rb 104.38(3) 2 5_445 ?
Rb S1 Rb 74.10(6) 5_545 5_445 ?
Cu S2 U 81.20(5) . 5 ?
Cu S2 U 81.20(5) . 5_455 ?
U S2 U 94.40(5) 5 5_455 ?
Cu S2 Rb 79.70(5) . 5_445 ?
U S2 Rb 157.65(6) 5 5_445 ?
U S2 Rb 94.04(2) 5_455 5_445 ?
Cu S2 Rb 79.70(5) . 5_545 ?
U S2 Rb 94.04(2) 5 5_545 ?
U S2 Rb 157.65(6) 5_455 5_545 ?
Rb S2 Rb 71.22(4) 5_445 5_545 ?
Cu S2 Rb 176.46(8) . 9_565 ?
U S2 Rb 96.42(5) 5 9_565 ?
U S2 Rb 96.42(5) 5_455 9_565 ?
Rb S2 Rb 103.15(4) 5_445 9_565 ?
Rb S2 Rb 103.15(4) 5_545 9_565 ?

loop_
_geom_bond_atom_site_label_1
_geom_bond_atom_site_label_2
_geom_bond_distance
_geom_bond_site_symmetry_2
_geom_bond_publ_flag
Rb S1 3.310(2) 5_455 ?
Rb S1 3.310(2) 5 ?
Rb S2 3.4251(16) 14_556 ?
Rb S2 3.4251(15) 14_456 ?
Rb S2 3.4251(16) 5 ?
Rb S2 3.4251(15) 5_455 ?
Rb S2 3.6264(19) 9_565 ?
Rb S2 3.6264(19) 2_565 ?
Rb Cu 3.7798(14) 5 ?
Rb Cu 3.7798(14) 5_455 ?
Rb Rb 3.9885(4) 1_655 ?
Rb Rb 3.9885(4) 1_455 ?
U S1 2.7085(8) . ?
U S1 2.7085(8) 9 ?
U S2 2.7179(12) 13 ?
U S2 2.7179(12) 5_445 ?
U S2 2.7179(12) 13_455 ?
U S2 2.7179(12) 5_545 ?
U Cu 3.2950(3) 13_455 ?
U Cu 3.2950(3) 5_545 ?
U Cu 3.2950(3) 13 ?
U Cu 3.2950(3) 5_445 ?
U U 3.9885(4) 1_655 ?
U U 3.9885(4) 1_455 ?
Cu S2 2.3244(19) . ?
Cu S2 2.3245(19) 10_556 ?
Cu S1 2.4066(16) 5 ?
Cu S1 2.4066(16) 5_455 ?
Cu U 3.2950(3) 6 ?
Cu U 3.2950(3) 5_455 ?
Cu U 3.2950(3) 6_455 ?
Cu U 3.2950(3) 5 ?
Cu Rb 3.7798(14) 5_445 ?
Cu Rb 3.7798(14) 5_545 ?
S1 Cu 2.4066(16) 5_445 ?
S1 Cu 2.4066(16) 5_545 ?
S1 U 2.7085(8) 2 ?
S1 Rb 3.310(2) 5_545 ?
S1 Rb 3.310(2) 5_445 ?
S2 U 2.7179(12) 5 ?
S2 U 2.7179(12) 5_455 ?
S2 Rb 3.4250(15) 5_445 ?
S2 Rb 3.4250(15) 5_545 ?
S2 Rb 3.6265(19) 9_565 ?
